data_1565373
loop_
_publ_author_name
'Borys, Andryj M.'
'Clark, Ewan R.'
'Saines, Paul J.'
'Alberola, Antonio'
'Rawson, Jeremy M.'

_publ_section_title
;
 A short, versatile route towards benzothiadiazinyl radicals.
;
_journal_issue 1
_journal_name_full 'Chemical science'
_journal_page_first 149
_journal_page_last 158
_journal_paper_doi 10.1039/d1sc04248c
_journal_volume 13
_journal_year 2021
_chemical_formula_moiety 'C14 H8 Cl4 N2 S'
_chemical_formula_sum 'C14 H8 Cl4 N2 S'
_chemical_formula_weight 378.08
_chemical_properties_physical Moisture-sensitive
_space_group_crystal_system triclinic
_space_group_IT_number 2
_space_group_name_Hall '-P 1'
_space_group_name_H-M_alt 'P -1'
_atom_sites_solution_hydrogens geom
_audit_creation_date 2017-08-16
_audit_creation_method
;
Olex2 1.2
(compiled 2017.01.04 svn.r3372 for OlexSys, GUI svn.r5289)
;
_audit_update_record
;
2021-08-03 deposited with the CCDC.	2021-11-23 downloaded from the CCDC.
;
_cell_angle_alpha 103.868(4)
_cell_angle_beta 94.530(5)
_cell_angle_gamma 95.061(4)
_cell_formula_units_Z 2
_cell_length_a 8.9856(5)
_cell_length_b 9.2182(3)
_cell_length_c 9.3740(6)
_cell_measurement_reflns_used 5879
_cell_measurement_temperature 150.00(10)
_cell_measurement_theta_max 72.6660
_cell_measurement_theta_min 4.8830
_cell_volume 746.85(7)
_computing_cell_refinement 'CrysAlisPro 1.171.38.41 (Rigaku OD, 2015)'
_computing_data_collection 'CrysAlisPro 1.171.38.41 (Rigaku OD, 2015)'
_computing_data_reduction 'CrysAlisPro 1.171.38.41 (Rigaku OD, 2015)'
_computing_molecular_graphics 'Olex2 (Dolomanov et al., 2009)'
_computing_publication_material 'Olex2 (Dolomanov et al., 2009)'
_computing_structure_refinement 'ShelXL (Sheldrick, 2015)'
_diffrn_ambient_environment N~2~
_diffrn_ambient_temperature 150.00(10)
_diffrn_detector 'CCD plate'
_diffrn_detector_area_resol_mean 5.2887
_diffrn_detector_type AtlasS2
_diffrn_measured_fraction_theta_full 1.000
_diffrn_measured_fraction_theta_max 1.000
_diffrn_measurement_details
;
List of Runs (angles in degrees, time in seconds):

  # Type    Start    End  Width  t~exp~   \w     \q     \k     \f   Frames
#--------------------------------------------------------------------------
  1  \w   -113.00 -13.00   0.50    0.50    --  -41.14 -57.00 120.00  200
  2  \w    -69.00  32.00   0.50    0.50    --  -41.14  57.00 -90.00  202
  3  \w     23.00  97.00   0.50    0.50    --   41.14-125.00 -30.00  148
  4  \w      9.00 117.00   0.50    0.50    --   41.14  77.00  30.00  216
  5  \w     28.00 115.00   0.50    0.76    --  104.67-111.00 150.00  174
  6  \w    100.00 178.00   0.50    0.76    --  104.67 111.00  60.00  156
  7  \w     29.00 137.00   0.50    0.76    --  104.67 -77.00 150.00  216
  8  \w     28.00 133.00   0.50    0.76    --  104.67 -30.00 -90.00  210
  9  \w     72.00 178.00   0.50    0.76    --  104.67  77.00-150.00  212
 10  \w     22.00 108.00   0.50    0.76    --  104.67 -94.00  60.00  172
 11  \w     22.00 108.00   0.50    0.76    --  104.67 -94.00 -90.00  172
 12  \w     32.00 131.00   0.50    0.76    --  104.67 -45.00 150.00  198
 13  \w     22.00 108.00   0.50    0.76    --  104.67 -94.00   0.00  172
 14  \w     32.00 131.00   0.50    0.76    --  104.67 -45.00-180.00  198
 15  \w     23.00 157.00   0.50    0.76    --  104.67 -15.00  30.00  268
 16  \w   -113.00 -13.00   0.50    0.50    --  -41.14 -57.00-120.00  200
 17  \w    -33.00  66.00   0.50    0.50    --   41.14 -38.00 -30.00  198
 18  \w      9.00 117.00   0.50    0.50    --   41.14  77.00 -60.00  216
 19  \w    -33.00  66.00   0.50    0.50    --   41.14 -38.00  90.00  198
;
_diffrn_measurement_device 'four-circle diffractometer'
_diffrn_measurement_device_type 'SuperNova, Dual, Cu at zero, AtlasS2'
_diffrn_measurement_method '\w scans'
_diffrn_orient_matrix_type 'CrysAlisPro convention (1999,Acta A55,543-557)'
_diffrn_orient_matrix_UB_11 -0.1246967000
_diffrn_orient_matrix_UB_12 -0.0338747000
_diffrn_orient_matrix_UB_13 0.0949063000
_diffrn_orient_matrix_UB_21 -0.0018905000
_diffrn_orient_matrix_UB_22 0.1697901000
_diffrn_orient_matrix_UB_23 0.0656508000
_diffrn_orient_matrix_UB_31 -0.1199724000
_diffrn_orient_matrix_UB_32 0.0048733000
_diffrn_orient_matrix_UB_33 -0.1250943000
_diffrn_radiation_monochromator mirror
_diffrn_radiation_probe x-ray
_diffrn_radiation_type CuK\a
_diffrn_radiation_wavelength 1.54184
_diffrn_reflns_av_R_equivalents 0.0194
_diffrn_reflns_av_unetI/netI 0.0186
_diffrn_reflns_Laue_measured_fraction_full 1.000
_diffrn_reflns_Laue_measured_fraction_max 1.000
_diffrn_reflns_limit_h_max 9
_diffrn_reflns_limit_h_min -10
_diffrn_reflns_limit_k_max 10
_diffrn_reflns_limit_k_min -10
_diffrn_reflns_limit_l_max 10
_diffrn_reflns_limit_l_min -11
_diffrn_reflns_number 7792
_diffrn_reflns_point_group_measured_fraction_full 1.000
_diffrn_reflns_point_group_measured_fraction_max 1.000
_diffrn_reflns_theta_full 65.382
_diffrn_reflns_theta_max 65.382
_diffrn_reflns_theta_min 4.886
_diffrn_source 'micro-focus sealed X-ray tube'
_diffrn_source_type 'SuperNova (Cu) X-ray Source'
_exptl_absorpt_coefficient_mu 8.456
_exptl_absorpt_correction_T_max 0.507
_exptl_absorpt_correction_T_min 0.285
_exptl_absorpt_correction_type gaussian
_exptl_absorpt_process_details 'CrysAlisPro 1.171.38.41 (Rigaku Oxford Diffraction, 2015)'
_exptl_crystal_colour 'clear orangish yellow'
_exptl_crystal_colour_lustre clear
_exptl_crystal_colour_modifier orangish
_exptl_crystal_colour_primary yellow
_exptl_crystal_density_diffrn 1.681
_exptl_crystal_description block
_exptl_crystal_F_000 380
_exptl_crystal_recrystallization_method
'Layering of dry hexane onto a saturated solution of the product in thionyl chloride.'
_exptl_crystal_size_max 0.239
_exptl_crystal_size_mid 0.125
_exptl_crystal_size_min 0.119
_refine_diff_density_max 0.379
_refine_diff_density_min -0.339
_refine_diff_density_rms 0.052
_refine_ls_extinction_method none
_refine_ls_goodness_of_fit_ref 1.066
_refine_ls_hydrogen_treatment constr
_refine_ls_matrix_type full
_refine_ls_number_parameters 190
_refine_ls_number_reflns 2562
_refine_ls_number_restraints 0
_refine_ls_restrained_S_all 1.066
_refine_ls_R_factor_all 0.0275
_refine_ls_R_factor_gt 0.0267
_refine_ls_shift/su_max 0.001
_refine_ls_shift/su_mean 0.000
_refine_ls_structure_factor_coef Fsqd
_refine_ls_weighting_details 'w=1/[\s^2^(Fo^2^)+(0.0372P)^2^+0.4301P] where P=(Fo^2^+2Fc^2^)/3'
_refine_ls_weighting_scheme calc
_refine_ls_wR_factor_gt 0.0724
_refine_ls_wR_factor_ref 0.0730
_reflns_Friedel_coverage 0.000
_reflns_number_gt 2470
_reflns_number_total 2562
_reflns_threshold_expression 'I > 2\s(I)'
_cod_data_source_file d1sc04248c2.cif
_cod_data_source_block serc010-r1-rf-fixed
_cod_depositor_comments 'Adding full bibliography for 1565368--1565385.cif.'
_cod_original_cell_volume 746.84(7)
_cod_database_code 1565373
_shelx_shelxl_version_number 2016/6
_chemical_oxdiff_formula 'C14 H8 Cl4 N2 S1 '
_chemical_oxdiff_usercomment ortho-methylphenylbenzamidine-SOCl2/hexane
_shelx_space_group_comment
;
The symmetry employed for this shelxl refinement is uniquely defined
by the following loop, which should always be used as a source of
symmetry information in preference to the above space-group names.
They are only intended as comments.
;
_cell_oxdiff_angle_alpha 103.868(4)
_cell_oxdiff_angle_beta 94.530(5)
_cell_oxdiff_angle_gamma 95.061(4)
_cell_oxdiff_length_a 8.9856(5)
_cell_oxdiff_length_b 9.2182(3)
_cell_oxdiff_length_c 9.3740(6)
_cell_oxdiff_measurement_reflns_used 5879
_cell_oxdiff_volume 746.84(7)
_reflns_odcompleteness_completeness 99.96
_reflns_odcompleteness_iscentric 1
_reflns_odcompleteness_theta 66.97
_olex2_refinement_description
;
1. Fixed Uiso
 At 1.2 times of:
  All C(H) groups, All C(H,H) groups
2.a Secondary CH2 refined with riding coordinates:
 C8(H8A,H8B)
2.b Aromatic/amide H refined with riding coordinates:
 C14(H14), C4(H4), C10(H10), C13(H13), C11(H11), C12(H12)
;
_olex2_submission_special_instructions 'No special instructions were received'
_oxdiff_exptl_absorpt_empirical_details
;
Empirical correction (ABSPACK) includes:
- Absorption correction using spherical harmonics
- Frame scaling
;
_oxdiff_exptl_absorpt_empirical_full_max 1.395
_oxdiff_exptl_absorpt_empirical_full_min 0.811

loop_
_space_group_symop_operation_xyz
'x, y, z'
'-x, -y, -z'

loop_
_atom_site_label
_atom_site_type_symbol
_atom_site_fract_x
_atom_site_fract_y
_atom_site_fract_z
_atom_site_U_iso_or_equiv
_atom_site_adp_type
_atom_site_occupancy
_atom_site_site_symmetry_order
_atom_site_calc_flag
_atom_site_refinement_flags_posn
_atom_site_refinement_flags_adp
_atom_site_refinement_flags_occupancy
_atom_site_disorder_assembly
_atom_site_disorder_group
Cl3 Cl 0.97557(5) 0.93083(5) 0.79791(5) 0.03063(13) Uani 1 1 d . . . . .
S1 S 0.80647(5) 0.24456(5) 0.53648(5) 0.02761(13) Uani 1 1 d . . . . .
Cl2 Cl 1.12607(5) 0.70089(6) 0.94364(5) 0.03433(14) Uani 1 1 d . . . . .
Cl4 Cl 0.82566(6) 0.85672(6) 0.40294(5) 0.03500(14) Uani 1 1 d . . . . .
Cl1 Cl 0.65228(6) 0.19876(5) 0.70642(6) 0.03793(15) Uani 1 1 d . . . . .
N2 N 0.66736(17) 0.49139(17) 0.43054(17) 0.0236(3) Uani 1 1 d . . . . .
N1 N 0.70679(18) 0.23000(17) 0.38798(18) 0.0283(4) Uani 1 1 d . . . . .
C2 C 0.7768(2) 0.5351(2) 0.5474(2) 0.0222(4) Uani 1 1 d . . . . .
C7 C 0.8139(2) 0.6928(2) 0.6085(2) 0.0230(4) Uani 1 1 d . . . . .
C1 C 0.6378(2) 0.3499(2) 0.3595(2) 0.0235(4) Uani 1 1 d . . . . .
C6 C 0.9244(2) 0.7407(2) 0.7256(2) 0.0241(4) Uani 1 1 d . . . . .
C9 C 0.5218(2) 0.3101(2) 0.2314(2) 0.0242(4) Uani 1 1 d . . . . .
C8 C 0.7293(2) 0.7998(2) 0.5453(2) 0.0249(4) Uani 1 1 d . . . . .
H8A H 0.718439 0.889522 0.624891 0.030 Uiso 1 1 calc R . . . .
H8B H 0.627446 0.750840 0.503579 0.030 Uiso 1 1 calc R . . . .
C5 C 0.9969(2) 0.6378(2) 0.7894(2) 0.0257(4) Uani 1 1 d . . . . .
C3 C 0.8532(2) 0.4359(2) 0.6110(2) 0.0242(4) Uani 1 1 d . . . . .
C14 C 0.4684(2) 0.1597(2) 0.1656(2) 0.0299(4) Uani 1 1 d . . . . .
H14 H 0.508343 0.081666 0.201539 0.036 Uiso 1 1 calc R . . . .
C4 C 0.9617(2) 0.4857(2) 0.7320(2) 0.0272(4) Uani 1 1 d . . . . .
H4 H 1.010367 0.415871 0.773875 0.033 Uiso 1 1 calc R . . . .
C10 C 0.4629(2) 0.4234(2) 0.1769(2) 0.0292(4) Uani 1 1 d . . . . .
H10 H 0.498965 0.525666 0.220982 0.035 Uiso 1 1 calc R . . . .
C13 C 0.3571(2) 0.1248(2) 0.0479(2) 0.0361(5) Uani 1 1 d . . . . .
H13 H 0.320442 0.022810 0.003510 0.043 Uiso 1 1 calc R . . . .
C11 C 0.3519(2) 0.3876(3) 0.0587(2) 0.0356(5) Uani 1 1 d . . . . .
H11 H 0.312142 0.465192 0.021837 0.043 Uiso 1 1 calc R . . . .
C12 C 0.2992(2) 0.2384(3) -0.0055(2) 0.0370(5) Uani 1 1 d . . . . .
H12 H 0.223030 0.213902 -0.086308 0.044 Uiso 1 1 calc R . . . .

loop_
_atom_site_aniso_label
_atom_site_aniso_U_11
_atom_site_aniso_U_22
_atom_site_aniso_U_33
_atom_site_aniso_U_23
_atom_site_aniso_U_13
_atom_site_aniso_U_12
Cl3 0.0357(3) 0.0228(2) 0.0291(2) 0.00199(18) 0.00127(19) -0.00542(18)
S1 0.0280(3) 0.0198(2) 0.0340(3) 0.00527(19) 0.00053(19) 0.00295(18)
Cl2 0.0334(3) 0.0367(3) 0.0293(3) 0.0066(2) -0.00623(19) -0.0030(2)
Cl4 0.0423(3) 0.0372(3) 0.0303(3) 0.0155(2) 0.0085(2) 0.0063(2)
Cl1 0.0446(3) 0.0283(3) 0.0421(3) 0.0133(2) 0.0052(2) -0.0026(2)
N2 0.0219(8) 0.0219(8) 0.0260(8) 0.0049(6) 0.0039(6) -0.0003(6)
N1 0.0298(9) 0.0222(8) 0.0310(9) 0.0026(7) 0.0029(7) 0.0035(7)
C2 0.0209(9) 0.0220(9) 0.0238(9) 0.0052(7) 0.0066(7) -0.0004(7)
C7 0.0234(9) 0.0227(9) 0.0229(9) 0.0054(7) 0.0071(7) -0.0004(7)
C1 0.0222(9) 0.0225(9) 0.0260(9) 0.0051(7) 0.0078(7) 0.0010(7)
C6 0.0260(9) 0.0212(9) 0.0236(9) 0.0033(7) 0.0075(7) -0.0031(7)
C9 0.0219(9) 0.0269(10) 0.0225(9) 0.0034(7) 0.0070(7) -0.0005(7)
C8 0.0276(10) 0.0213(9) 0.0258(9) 0.0057(7) 0.0057(7) 0.0007(7)
C5 0.0233(9) 0.0302(10) 0.0223(9) 0.0052(7) 0.0035(7) -0.0020(8)
C3 0.0237(9) 0.0211(9) 0.0271(9) 0.0049(7) 0.0051(7) 0.0000(7)
C14 0.0272(10) 0.0279(10) 0.0311(10) -0.0002(8) 0.0085(8) 0.0000(8)
C4 0.0247(10) 0.0290(10) 0.0293(10) 0.0101(8) 0.0037(8) 0.0023(8)
C10 0.0294(10) 0.0297(10) 0.0279(10) 0.0070(8) 0.0049(8) -0.0022(8)
C13 0.0305(11) 0.0374(12) 0.0312(11) -0.0079(9) 0.0070(8) -0.0038(9)
C11 0.0314(11) 0.0471(13) 0.0306(11) 0.0156(9) 0.0024(9) 0.0013(9)
C12 0.0299(11) 0.0524(13) 0.0234(10) 0.0030(9) 0.0006(8) -0.0041(9)

loop_
_atom_type_symbol
_atom_type_description
_atom_type_scat_dispersion_real
_atom_type_scat_dispersion_imag
_atom_type_scat_source
C C 0.0181 0.0091 'International Tables Vol C Tables 4.2.6.8 and 6.1.1.4'
H H 0.0000 0.0000 'International Tables Vol C Tables 4.2.6.8 and 6.1.1.4'
Cl Cl 0.3639 0.7018 'International Tables Vol C Tables 4.2.6.8 and 6.1.1.4'
N N 0.0311 0.0180 'International Tables Vol C Tables 4.2.6.8 and 6.1.1.4'
S S 0.3331 0.5567 'International Tables Vol C Tables 4.2.6.8 and 6.1.1.4'

loop_
_exptl_crystal_face_index_h
_exptl_crystal_face_index_k
_exptl_crystal_face_index_l
_exptl_crystal_face_perp_dist
-6 1 -1 0.0952
1 -6 2 0.0607
1 6 0 0.0532
-2 5 -3 0.0611
-2 -5 -1 0.0651
5 -2 3 0.1115
5 0 -4 0.0634
3 1 -6 0.0626
4 -1 4 0.1092
-4 0 5 0.0605

loop_
_geom_angle_atom_site_label_1
_geom_angle_atom_site_label_2
_geom_angle_atom_site_label_3
_geom_angle
_geom_angle_site_symmetry_1
_geom_angle_site_symmetry_3
_geom_angle_publ_flag
N1 S1 Cl1 107.92(7) . . ?
N1 S1 C3 105.69(9) . . ?
C3 S1 Cl1 98.16(7) . . ?
C1 N2 C2 120.61(16) . . ?
C1 N1 S1 121.52(13) . . ?
N2 C2 C7 117.17(16) . . ?
N2 C2 C3 124.55(16) . . ?
C3 C2 C7 118.28(16) . . ?
C2 C7 C8 118.83(16) . . ?
C6 C7 C2 118.64(17) . . ?
C6 C7 C8 122.51(16) . . ?
N2 C1 N1 127.05(17) . . ?
N2 C1 C9 118.16(17) . . ?
N1 C1 C9 114.77(16) . . ?
C7 C6 Cl3 119.58(15) . . ?
C7 C6 C5 121.71(17) . . ?
C5 C6 Cl3 118.71(14) . . ?
C14 C9 C1 120.72(18) . . ?
C10 C9 C1 119.80(16) . . ?
C10 C9 C14 119.47(18) . . ?
Cl4 C8 H8A 109.5 . . ?
Cl4 C8 H8B 109.5 . . ?
C7 C8 Cl4 110.83(13) . . ?
C7 C8 H8A 109.5 . . ?
C7 C8 H8B 109.5 . . ?
H8A C8 H8B 108.1 . . ?
C6 C5 Cl2 120.73(14) . . ?
C4 C5 Cl2 119.07(15) . . ?
C4 C5 C6 120.17(17) . . ?
C2 C3 S1 117.88(14) . . ?
C4 C3 S1 119.60(15) . . ?
C4 C3 C2 122.50(17) . . ?
C9 C14 H14 120.1 . . ?
C13 C14 C9 119.9(2) . . ?
C13 C14 H14 120.1 . . ?
C5 C4 C3 118.64(18) . . ?
C5 C4 H4 120.7 . . ?
C3 C4 H4 120.7 . . ?
C9 C10 H10 119.8 . . ?
C11 C10 C9 120.34(19) . . ?
C11 C10 H10 119.8 . . ?
C14 C13 H13 119.9 . . ?
C14 C13 C12 120.21(19) . . ?
C12 C13 H13 119.9 . . ?
C10 C11 H11 120.1 . . ?
C12 C11 C10 119.8(2) . . ?
C12 C11 H11 120.1 . . ?
C13 C12 H12 119.9 . . ?
C11 C12 C13 120.28(19) . . ?
C11 C12 H12 119.9 . . ?

loop_
_geom_bond_atom_site_label_1
_geom_bond_atom_site_label_2
_geom_bond_distance
_geom_bond_site_symmetry_2
_geom_bond_publ_flag
Cl3 C6 1.7271(18) . ?
S1 Cl1 2.2811(7) . ?
S1 N1 1.5653(17) . ?
S1 C3 1.7339(18) . ?
Cl2 C5 1.7283(19) . ?
Cl4 C8 1.8016(19) . ?
N2 C2 1.370(2) . ?
N2 C1 1.308(2) . ?
N1 C1 1.383(2) . ?
C2 C7 1.427(3) . ?
C2 C3 1.404(3) . ?
C7 C6 1.380(3) . ?
C7 C8 1.497(3) . ?
C1 C9 1.479(3) . ?
C6 C5 1.414(3) . ?
C9 C14 1.400(3) . ?
C9 C10 1.394(3) . ?
C8 H8A 0.9900 . ?
C8 H8B 0.9900 . ?
C5 C4 1.375(3) . ?
C3 C4 1.395(3) . ?
C14 H14 0.9500 . ?
C14 C13 1.385(3) . ?
C4 H4 0.9500 . ?
C10 H10 0.9500 . ?
C10 C11 1.387(3) . ?
C13 H13 0.9500 . ?
C13 C12 1.387(3) . ?
C11 H11 0.9500 . ?
C11 C12 1.386(3) . ?
C12 H12 0.9500 . ?

loop_
_exptl_oxdiff_crystal_face_indexfrac_h
_exptl_oxdiff_crystal_face_indexfrac_k
_exptl_oxdiff_crystal_face_indexfrac_l
_exptl_oxdiff_crystal_face_x
_exptl_oxdiff_crystal_face_y
_exptl_oxdiff_crystal_face_z
-5.7068 1.2524 -0.6894 0.6038 0.1782 0.7770
0.6076 -5.9822 1.5339 0.2725 -0.9162 -0.2939
0.5485 5.7407 -0.2301 -0.2847 0.9586 -0.0091
-2.0563 5.4245 -3.0431 -0.2161 0.7251 0.6538
-1.5804 -5.0312 -1.0053 0.2721 -0.9173 0.2908
4.9475 -1.5397 2.7881 -0.3002 -0.0877 -0.9498
4.6813 -0.0895 -3.9595 -0.9565 -0.2840 -0.0668
2.7218 0.6252 -5.5697 -0.8892 -0.2647 0.3732
3.7753 -0.9502 4.2812 -0.0323 0.1126 -0.9931
-3.7931 -0.2762 4.8907 0.9465 0.2814 -0.1581
